data_7700222
loop_
_publ_author_name
'Rigamonti, Luca'
'Forni, Alessandra'
'Righetto, Stefania'
'Pasini, Alessandro'

_publ_section_title
;
 Push-pull unsymmetrical substitution in nickel(ii) complexes with
 tetradentate N<sub>2</sub>O<sub>2</sub> Schiff base ligands: synthesis,
 structures and linear-nonlinear optical studies.
;
_journal_issue 30
_journal_name_full 'Dalton transactions (Cambridge, England : 2003)'
_journal_page_first 11217
_journal_page_last 11234
_journal_paper_doi 10.1039/c9dt01216h
_journal_volume 48
_journal_year 2019
_chemical_formula_moiety 'C17 H15 N3 Ni O4'
_chemical_formula_sum 'C17 H15 N3 Ni O4'
_chemical_formula_weight 384.03
_chemical_name_systematic {4-nitro-2-((E)-(3-((E)-2-oxidobenzylideneamino)propylimino)methyl)phenolato}nickel(II)
_space_group_crystal_system monoclinic
_space_group_IT_number 14
_space_group_name_Hall '-P 2ybc'
_space_group_name_H-M_alt 'P 1 21/c 1'
_symmetry_space_group_name_Hall '-P 2ybc'
_symmetry_space_group_name_H-M 'P 1 21/c 1'
_atom_sites_solution_hydrogens geom
_atom_sites_solution_primary direct
_atom_sites_solution_secondary difmap
_audit_creation_method SHELXL-2014/7
_audit_update_record
;
2019-03-15 deposited with the CCDC.    2019-06-10 downloaded from the CCDC.
;
_cell_angle_alpha 90
_cell_angle_beta 95.6060(10)
_cell_angle_gamma 90
_cell_formula_units_Z 4
_cell_length_a 10.9731(6)
_cell_length_b 10.7934(6)
_cell_length_c 13.7310(8)
_cell_measurement_reflns_used 6997
_cell_measurement_temperature 293(2)
_cell_measurement_theta_max 30.979
_cell_measurement_theta_min 2.271
_cell_volume 1618.48(16)
_computing_cell_refinement 'SAINT (Bruker, 1997)'
_computing_data_collection 'SMART (Bruker, 1997)'
_computing_data_reduction SAINT
_computing_molecular_graphics 'ORTEP III ( Burnett&Johnson, 1996)'
_computing_publication_material SHELXL-2014/7
_computing_structure_refinement 'SHELXL-2014/7 (Sheldrick, 2014)'
_computing_structure_solution 'SHELXS-97 (Sheldrick, 1990)'
_diffrn_ambient_temperature 293(2)
_diffrn_measured_fraction_theta_full 1.000
_diffrn_measured_fraction_theta_max 1.000
_diffrn_measurement_device_type 'Bruker SMART APEX'
_diffrn_measurement_method 'phi and omega scans'
_diffrn_radiation_monochromator graphite
_diffrn_radiation_source 'fine-focus sealed tube'
_diffrn_radiation_type MoK\a
_diffrn_radiation_wavelength 0.71073
_diffrn_reflns_av_R_equivalents 0.0188
_diffrn_reflns_av_unetI/netI 0.0120
_diffrn_reflns_Laue_measured_fraction_full 1.000
_diffrn_reflns_Laue_measured_fraction_max 1.000
_diffrn_reflns_limit_h_max 15
_diffrn_reflns_limit_h_min -15
_diffrn_reflns_limit_k_max 15
_diffrn_reflns_limit_k_min -15
_diffrn_reflns_limit_l_max 19
_diffrn_reflns_limit_l_min -19
_diffrn_reflns_number 30966
_diffrn_reflns_point_group_measured_fraction_full 1.000
_diffrn_reflns_point_group_measured_fraction_max 1.000
_diffrn_reflns_theta_full 29.000
_diffrn_reflns_theta_max 29.999
_diffrn_reflns_theta_min 1.865
_exptl_absorpt_coefficient_mu 1.227
_exptl_absorpt_correction_T_max 0.746
_exptl_absorpt_correction_T_min 0.644
_exptl_absorpt_correction_type multi-scan
_exptl_absorpt_process_details
;
SADABS, Bruker, 1997
;
_exptl_crystal_colour red
_exptl_crystal_density_diffrn 1.576
_exptl_crystal_density_method 'not measured'
_exptl_crystal_description 'rectangular prism'
_exptl_crystal_F_000 792
_exptl_crystal_recrystallization_method 'Re-crystallisation from solvent: isopropyl ether/chloroform'
_exptl_crystal_size_max 0.350
_exptl_crystal_size_mid 0.330
_exptl_crystal_size_min 0.200
_refine_diff_density_max 0.356
_refine_diff_density_min -0.202
_refine_diff_density_rms 0.046
_refine_ls_extinction_method none
_refine_ls_goodness_of_fit_ref 1.045
_refine_ls_hydrogen_treatment constr
_refine_ls_matrix_type full
_refine_ls_number_parameters 226
_refine_ls_number_reflns 4717
_refine_ls_number_restraints 0
_refine_ls_restrained_S_all 1.045
_refine_ls_R_factor_all 0.0316
_refine_ls_R_factor_gt 0.0255
_refine_ls_shift/su_max 0.001
_refine_ls_shift/su_mean 0.000
_refine_ls_structure_factor_coef Fsqd
_refine_ls_weighting_details 'w=1/[\s^2^(Fo^2^)+(0.0374P)^2^+0.4111P] where P=(Fo^2^+2Fc^2^)/3'
_refine_ls_weighting_scheme calc
_refine_ls_wR_factor_gt 0.0680
_refine_ls_wR_factor_ref 0.0729
_reflns_Friedel_coverage 0.000
_reflns_number_gt 4090
_reflns_number_total 4717
_reflns_threshold_expression 'I > 2\s(I)'
_cod_data_source_file c9dt01216h2.cif
_cod_data_source_block 3j
_cod_depositor_comments 'Adding full bibliography for 7700221--7700223.cif.'
_cod_database_code 7700222
_shelx_shelxl_version_number 2014/7
_shelx_space_group_comment
;
The symmetry employed for this shelxl refinement is uniquely defined
by the following loop, which should always be used as a source of
symmetry information in preference to the above space-group names.
They are only intended as comments.
;
_shelx_estimated_absorpt_t_min 0.673
_shelx_estimated_absorpt_t_max 0.791

loop_
_space_group_symop_operation_xyz
'x, y, z'
'-x, y+1/2, -z+1/2'
'-x, -y, -z'
'x, -y-1/2, z-1/2'

loop_
_atom_site_label
_atom_site_type_symbol
_atom_site_fract_x
_atom_site_fract_y
_atom_site_fract_z
_atom_site_U_iso_or_equiv
_atom_site_adp_type
_atom_site_occupancy
_atom_site_site_symmetry_order
_atom_site_calc_flag
_atom_site_refinement_flags_posn
_atom_site_refinement_flags_adp
Ni1 Ni 0.43540(2) 0.02752(2) 0.10820(2) 0.03329(6) Uani 1 1 d . .
O1 O 0.59018(8) 0.06664(9) 0.16716(7) 0.0394(2) Uani 1 1 d . .
O2 O 0.45050(9) 0.17507(9) 0.04268(8) 0.0469(2) Uani 1 1 d . .
O3 O 0.92074(12) -0.37042(12) 0.33052(10) 0.0660(3) Uani 1 1 d . .
O4 O 1.05110(11) -0.21973(14) 0.33796(12) 0.0756(4) Uani 1 1 d . .
N1 N 0.42235(10) -0.10948(10) 0.19058(8) 0.0374(2) Uani 1 1 d . .
N2 N 0.28435(10) -0.00851(12) 0.03921(8) 0.0403(2) Uani 1 1 d . .
N3 N 0.94658(12) -0.26071(13) 0.31912(10) 0.0511(3) Uani 1 1 d . .
C1 C 0.25158(15) -0.14053(16) 0.02779(12) 0.0528(4) Uani 1 1 d . .
H1A H 0.3185 -0.1847 0.0021 0.063 Uiso 1 1 calc R U
H1B H 0.1801 -0.1483 -0.0193 0.063 Uiso 1 1 calc R U
C2 C 0.22454(18) -0.1997(2) 0.12363(13) 0.0693(5) Uani 1 1 d . .
H2A H 0.1380 -0.1902 0.1310 0.083 Uiso 1 1 calc R U
H2B H 0.2417 -0.2877 0.1209 0.083 Uiso 1 1 calc R U
C3 C 0.29761(13) -0.14527(16) 0.21232(11) 0.0492(3) Uani 1 1 d . .
H3A H 0.2554 -0.0729 0.2342 0.059 Uiso 1 1 calc R U
H3B H 0.3034 -0.2056 0.2649 0.059 Uiso 1 1 calc R U
C4 C 0.51249(12) -0.17006(12) 0.23434(10) 0.0397(3) Uani 1 1 d . .
H4 H 0.4949 -0.2412 0.2685 0.048 Uiso 1 1 calc R U
C5 C 0.63907(11) -0.13469(12) 0.23386(9) 0.0353(2) Uani 1 1 d . .
C6 C 0.73112(12) -0.21583(12) 0.27115(9) 0.0394(3) Uani 1 1 d . .
H6 H 0.7115 -0.2962 0.2884 0.047 Uiso 1 1 calc R U
C7 C 0.85089(12) -0.17652(13) 0.28227(9) 0.0396(3) Uani 1 1 d . .
C8 C 0.88290(12) -0.05552(14) 0.26016(10) 0.0406(3) Uani 1 1 d . .
H8 H 0.9640 -0.0298 0.2703 0.049 Uiso 1 1 calc R U
C9 C 0.79383(12) 0.02512(12) 0.22339(10) 0.0388(3) Uani 1 1 d . .
H9 H 0.8151 0.1061 0.2092 0.047 Uiso 1 1 calc R U
C10 C 0.66981(11) -0.01233(11) 0.20644(9) 0.0333(2) Uani 1 1 d . .
C11 C 0.35856(14) 0.24507(14) 0.00795(10) 0.0453(3) Uani 1 1 d . .
C12 C 0.38140(19) 0.36999(17) -0.01210(16) 0.0680(5) Uani 1 1 d . .
H12 H 0.4612 0.3999 -0.0036 0.082 Uiso 1 1 calc R U
C13 C 0.2871(3) 0.4492(2) -0.04430(18) 0.0839(7) Uani 1 1 d . .
H13 H 0.3043 0.5319 -0.0561 0.101 Uiso 1 1 calc R U
C14 C 0.1679(2) 0.4078(2) -0.05928(15) 0.0789(6) Uani 1 1 d . .
H14 H 0.1048 0.4624 -0.0792 0.095 Uiso 1 1 calc R U
C15 C 0.14395(17) 0.2859(2) -0.04454(12) 0.0628(5) Uani 1 1 d . .
H15 H 0.0641 0.2571 -0.0573 0.075 Uiso 1 1 calc R U
C16 C 0.23728(13) 0.20238(15) -0.01041(10) 0.0453(3) Uani 1 1 d . .
C17 C 0.21072(12) 0.07318(16) -0.00205(10) 0.0450(3) Uani 1 1 d . .
H17 H 0.1341 0.0460 -0.0285 0.054 Uiso 1 1 calc R U

loop_
_atom_site_aniso_label
_atom_site_aniso_U_11
_atom_site_aniso_U_22
_atom_site_aniso_U_33
_atom_site_aniso_U_23
_atom_site_aniso_U_13
_atom_site_aniso_U_12
Ni1 0.02991(9) 0.03343(9) 0.03586(9) 0.00179(6) -0.00009(6) -0.00243(6)
O1 0.0341(4) 0.0306(4) 0.0514(5) 0.0034(4) -0.0060(4) -0.0018(3)
O2 0.0376(5) 0.0420(5) 0.0596(6) 0.0147(5) -0.0028(4) -0.0017(4)
O3 0.0645(7) 0.0529(7) 0.0837(9) 0.0205(6) 0.0232(7) 0.0240(6)
O4 0.0422(6) 0.0772(9) 0.1053(11) 0.0172(8) -0.0030(6) 0.0186(6)
N1 0.0337(5) 0.0396(5) 0.0387(5) 0.0023(4) 0.0026(4) -0.0065(4)
N2 0.0355(5) 0.0494(6) 0.0355(5) -0.0013(5) 0.0003(4) -0.0064(5)
N3 0.0468(7) 0.0556(7) 0.0524(7) 0.0105(6) 0.0117(5) 0.0196(6)
C1 0.0513(8) 0.0556(9) 0.0501(8) -0.0031(7) -0.0027(6) -0.0190(7)
C2 0.0623(10) 0.0803(13) 0.0630(10) 0.0122(9) -0.0057(8) -0.0395(10)
C3 0.0378(7) 0.0603(9) 0.0498(8) 0.0107(7) 0.0053(6) -0.0115(6)
C4 0.0413(6) 0.0352(6) 0.0425(7) 0.0056(5) 0.0035(5) -0.0047(5)
C5 0.0367(6) 0.0329(5) 0.0361(6) 0.0022(5) 0.0025(5) 0.0003(5)
C6 0.0442(7) 0.0346(6) 0.0398(6) 0.0053(5) 0.0064(5) 0.0045(5)
C7 0.0390(6) 0.0431(7) 0.0368(6) 0.0036(5) 0.0046(5) 0.0104(5)
C8 0.0342(6) 0.0463(7) 0.0405(6) -0.0002(5) -0.0006(5) 0.0013(5)
C9 0.0362(6) 0.0342(6) 0.0447(7) 0.0007(5) -0.0026(5) -0.0027(5)
C10 0.0341(6) 0.0308(5) 0.0344(5) -0.0009(4) -0.0003(4) 0.0006(4)
C11 0.0491(8) 0.0456(7) 0.0398(6) 0.0064(6) -0.0029(6) 0.0051(6)
C12 0.0722(12) 0.0483(9) 0.0790(12) 0.0176(9) -0.0160(9) 0.0003(8)
C13 0.1089(19) 0.0516(10) 0.0844(15) 0.0152(10) -0.0254(13) 0.0163(11)
C14 0.0899(15) 0.0752(14) 0.0664(12) 0.0070(10) -0.0183(10) 0.0377(12)
C15 0.0541(9) 0.0849(13) 0.0468(8) 0.0031(8) -0.0086(7) 0.0212(9)
C16 0.0432(7) 0.0590(8) 0.0327(6) 0.0014(6) -0.0017(5) 0.0098(6)
C17 0.0332(6) 0.0675(9) 0.0334(6) -0.0004(6) -0.0008(5) -0.0027(6)

loop_
_atom_type_symbol
_atom_type_description
_atom_type_scat_dispersion_real
_atom_type_scat_dispersion_imag
_atom_type_scat_source
C C 0.0033 0.0016 'International Tables Vol C Tables 4.2.6.8 and 6.1.1.4'
H H 0.0000 0.0000 'International Tables Vol C Tables 4.2.6.8 and 6.1.1.4'
N N 0.0061 0.0033 'International Tables Vol C Tables 4.2.6.8 and 6.1.1.4'
O O 0.0106 0.0060 'International Tables Vol C Tables 4.2.6.8 and 6.1.1.4'
Ni Ni 0.3393 1.1124 'International Tables Vol C Tables 4.2.6.8 and 6.1.1.4'

loop_
_geom_angle_atom_site_label_1
_geom_angle_atom_site_label_2
_geom_angle_atom_site_label_3
_geom_angle
O2 Ni1 O1 83.94(4)
O2 Ni1 N2 92.86(5)
O1 Ni1 N2 175.36(5)
O2 Ni1 N1 172.13(5)
O1 Ni1 N1 92.11(4)
N2 Ni1 N1 91.46(5)
C10 O1 Ni1 125.51(8)
C11 O2 Ni1 124.88(9)
C4 N1 C3 117.24(12)
C4 N1 Ni1 125.63(9)
C3 N1 Ni1 116.99(9)
C17 N2 C1 118.59(13)
C17 N2 Ni1 124.57(11)
C1 N2 Ni1 116.76(10)
O3 N3 O4 122.65(14)
O3 N3 C7 118.80(14)
O4 N3 C7 118.55(14)
N2 C1 C2 112.36(14)
N2 C1 H1A 109.1
C2 C1 H1A 109.1
N2 C1 H1B 109.1
C2 C1 H1B 109.1
H1A C1 H1B 107.9
C3 C2 C1 113.73(13)
C3 C2 H2A 108.8
C1 C2 H2A 108.8
C3 C2 H2B 108.8
C1 C2 H2B 108.8
H2A C2 H2B 107.7
N1 C3 C2 111.56(13)
N1 C3 H3A 109.3
C2 C3 H3A 109.3
N1 C3 H3B 109.3
C2 C3 H3B 109.3
H3A C3 H3B 108.0
N1 C4 C5 124.15(12)
N1 C4 H4 117.9
C5 C4 H4 117.9
C6 C5 C10 119.85(12)
C6 C5 C4 119.69(12)
C10 C5 C4 120.04(11)
C7 C6 C5 119.78(12)
C7 C6 H6 120.1
C5 C6 H6 120.1
C6 C7 C8 121.56(12)
C6 C7 N3 119.98(13)
C8 C7 N3 118.46(13)
C9 C8 C7 119.37(13)
C9 C8 H8 120.3
C7 C8 H8 120.3
C8 C9 C10 121.28(12)
C8 C9 H9 119.4
C10 C9 H9 119.4
O1 C10 C9 118.49(11)
O1 C10 C5 123.47(11)
C9 C10 C5 118.04(11)
O2 C11 C12 118.60(15)
O2 C11 C16 123.81(14)
C12 C11 C16 117.59(15)
C13 C12 C11 121.0(2)
C13 C12 H12 119.5
C11 C12 H12 119.5
C14 C13 C12 121.2(2)
C14 C13 H13 119.4
C12 C13 H13 119.4
C15 C14 C13 119.06(18)
C15 C14 H14 120.5
C13 C14 H14 120.5
C14 C15 C16 121.54(19)
C14 C15 H15 119.2
C16 C15 H15 119.2
C11 C16 C15 119.57(16)
C11 C16 C17 120.06(13)
C15 C16 C17 120.18(15)
N2 C17 C16 125.29(13)
N2 C17 H17 117.4
C16 C17 H17 117.4

loop_
_geom_bond_atom_site_label_1
_geom_bond_atom_site_label_2
_geom_bond_distance
Ni1 O2 1.8446(10)
Ni1 O1 1.8573(9)
Ni1 N2 1.8679(11)
Ni1 N1 1.8757(11)
O1 C10 1.2996(15)
O2 C11 1.3122(17)
O3 N3 1.2312(19)
O4 N3 1.2328(19)
N1 C4 1.2849(17)
N1 C3 1.4805(17)
N2 C17 1.289(2)
N2 C1 1.474(2)
N3 C7 1.4424(17)
C1 C2 1.518(2)
C1 H1A 0.9700
C1 H1B 0.9700
C2 C3 1.510(2)
C2 H2A 0.9700
C2 H2B 0.9700
C3 H3A 0.9700
C3 H3B 0.9700
C4 C5 1.4411(18)
C4 H4 0.9300
C5 C6 1.3958(17)
C5 C10 1.4228(17)
C6 C7 1.3753(19)
C6 H6 0.9300
C7 C8 1.394(2)
C8 C9 1.3680(19)
C8 H8 0.9300
C9 C10 1.4169(18)
C9 H9 0.9300
C11 C12 1.404(2)
C11 C16 1.408(2)
C12 C13 1.381(3)
C12 H12 0.9300
C13 C14 1.378(3)
C13 H13 0.9300
C14 C15 1.361(3)
C14 H14 0.9300
C15 C16 1.410(2)
C15 H15 0.9300
C16 C17 1.432(2)
C17 H17 0.9300
